data_1544939
loop_
_publ_author_name
'Gao, Nadia Yuqian'
'Banwell, Martin G.'
'Willis, Anthony C.'

_publ_section_title
;
 Biomimetic Total Synthesis of the Pentacyclic Amaryllidaceae Alkaloid
 Derivative Gracilamine.
;
_journal_issue 1
_journal_name_full 'Organic letters'
_journal_page_first 162
_journal_page_last 165
_journal_paper_doi 10.1021/acs.orglett.6b03465
_journal_volume 19
_journal_year 2017
_chemical_absolute_configuration ad
_chemical_compound_source local
_chemical_formula_moiety 'C32 H41 N O7 S Si'
_chemical_formula_sum 'C32 H41 N O7 S Si'
_chemical_formula_weight 611.83
_space_group_IT_number 29
_symmetry_cell_setting orthorhombic
_symmetry_space_group_name_Hall 'P 2c -2ac'
_symmetry_space_group_name_H-M 'P c a 21'
_atom_sites_solution_hydrogens difmap
_atom_sites_solution_primary direct
_audit_creation_date 14-09-17
_audit_creation_method CRYSTALS_ver_14.40
_audit_update_record
;
2014-09-17 - Report on C32 H41 N O7 S Si
             by Anthony C. Willis
             for   Nadia Gao and Martin Banwell

2014-09-17 - passes checkcif tests with minor warnings  
;
_cell_angle_alpha 90
_cell_angle_beta 90
_cell_angle_gamma 90
_cell_formula_units_Z 4
_cell_length_a 25.6854(2)
_cell_length_b 8.0217(1)
_cell_length_c 15.3789(1)
_cell_measurement_reflns_used 22889
_cell_measurement_temperature 150
_cell_measurement_theta_max 72
_cell_measurement_theta_min 3
_cell_volume 3168.68(5)
_computing_cell_refinement 'CrysAlisPro (Agilent Technologies, 2014)'
_computing_data_collection
;
CrysAlisPro, Agilent Technologies,
Version 1.171.37.33d (release 23-04-2014 CrysAlis171 .NET)
(compiled Apr 23 2014,17:37:27)
;
_computing_data_reduction 'CrysAlisPro (Agilent Technologies, 2014)'
_computing_molecular_graphics 'PLATON (Spek, 2008)'
_computing_publication_material 'CRYSTALS (Betteridge et al., 2003)'
_computing_structure_refinement 'CRYSTALS (Betteridge et al., 2003)'
_computing_structure_solution 'SIR92 (Altomare et al., 1994)'
_diffrn_ambient_temperature 150
_diffrn_measured_fraction_theta_full 0.999
_diffrn_measured_fraction_theta_max 0.999
_diffrn_measurement_device Area
_diffrn_measurement_device_type 'SuperNova, Dual, Cu at zero, EosS2'
_diffrn_measurement_method \w
_diffrn_radiation_monochromator mirror
_diffrn_radiation_source 'Supernova (Cu) X-ray Source'
_diffrn_radiation_type 'Cu K\a'
_diffrn_radiation_wavelength 1.54184
_diffrn_reflns_av_R_equivalents 0.043
_diffrn_reflns_limit_h_max 31
_diffrn_reflns_limit_h_min -31
_diffrn_reflns_limit_k_max 8
_diffrn_reflns_limit_k_min -9
_diffrn_reflns_limit_l_max 16
_diffrn_reflns_limit_l_min -18
_diffrn_reflns_number 40275
_diffrn_reflns_theta_full 71.975
_diffrn_reflns_theta_max 71.975
_diffrn_reflns_theta_min 3.441
_diffrn_standards_number 0
_exptl_absorpt_coefficient_mu 1.659
_exptl_absorpt_correction_T_max 0.98
_exptl_absorpt_correction_T_min 0.71
_exptl_absorpt_correction_type multi-scan
_exptl_absorpt_process_details
;
CrysAlisPro, Agilent Technologies,
Version 1.171.37.33d (release 23-04-2014 CrysAlis171 .NET)
(compiled Apr 23 2014,17:37:27)
Empirical absorption correction using spherical harmonics,
 implemented in SCALE3 ABSPACK scaling algorithm.
;
_exptl_crystal_colour colourless
_exptl_crystal_density_diffrn 1.282
_exptl_crystal_density_method 'not measured'
_exptl_crystal_description plate
_exptl_crystal_F_000 1304
_exptl_crystal_size_max 0.413
_exptl_crystal_size_mid 0.268
_exptl_crystal_size_min 0.015
_refine_diff_density_max 0.49
_refine_diff_density_min -0.57
_refine_ls_abs_structure_details 'Flack (1983), 2659 Friedel-pairs'
_refine_ls_abs_structure_Flack 0.017(13)
_refine_ls_extinction_method None
_refine_ls_goodness_of_fit_ref 1.0308
_refine_ls_hydrogen_treatment constr
_refine_ls_matrix_type full
_refine_ls_number_parameters 380
_refine_ls_number_reflns 5894
_refine_ls_number_restraints 1
_refine_ls_R_factor_all 0.0309
_refine_ls_R_factor_gt 0.0303
_refine_ls_shift/su_max 0.0005188
_refine_ls_shift/su_mean 0.0000991
_refine_ls_structure_factor_coef Fsqd
_refine_ls_weighting_details
;
 Method= Modified Sheldrick 
 w=1/[\s^2^(F^2^) + ( 0.04P)^2^ + 1.24P] 
 ,where P=(max(Fo^2^,0) + 2Fc^2^)/3 
;
_refine_ls_weighting_scheme calc
_refine_ls_wR_factor_all 0.0783
_refine_ls_wR_factor_gt 0.0778
_refine_ls_wR_factor_ref 0.0783
_reflns_limit_h_max 31
_reflns_limit_h_min 0
_reflns_limit_k_max 9
_reflns_limit_k_min 0
_reflns_limit_l_max 16
_reflns_limit_l_min -18
_reflns_number_gt 5786
_reflns_number_total 5894
_reflns_threshold_expression I>2.0\s(I)
_oxford_diffrn_Wilson_B_factor 1.70
_oxford_diffrn_Wilson_scale 0.09
_oxford_refine_ls_r_factor_ref 0.0309
_oxford_refine_ls_scale 3.39(3)
_oxford_reflns_number_all 5894
_oxford_reflns_threshold_expression_ref I>-10.0\s(I)
_oxford_structure_analysis_title 'Z:\ban1442SN\Tony_ban1442SN_data At 12:47 on'
_cod_data_source_file ol6b03465_si_005.cif
_cod_data_source_block ban1442SN
_cod_depositor_comments 'Adding full bibliography for 1544938--1544940.cif.'
_cod_original_sg_symbol_Hall 'P 2c -2ac '
_cod_original_sg_symbol_H-M 'P c a 21 '
_cod_database_code 1544939

loop_
_symmetry_equiv_pos_as_xyz
x,y,z
-x+1/2,y,z+1/2
x+1/2,-y,z
-x,-y,z+1/2

loop_
_atom_site_label
_atom_site_type_symbol
_atom_site_fract_x
_atom_site_fract_y
_atom_site_fract_z
_atom_site_U_iso_or_equiv
_atom_site_occupancy
_atom_site_adp_type
_atom_site_refinement_flags_posn
C1 C 0.14110(7) 1.0132(2) 0.48558(12) 0.0171 1.0000 Uani .
C2 C 0.14492(7) 1.1585(2) 0.43384(13) 0.0198 1.0000 Uani .
C3 C 0.18529(8) 1.1691(2) 0.37614(13) 0.0197 1.0000 Uani .
O4 O 0.19661(6) 1.29560(17) 0.31938(10) 0.0281 1.0000 Uani .
C5 C 0.24585(9) 1.2527(3) 0.28265(18) 0.0358 1.0000 Uani .
O6 O 0.25666(6) 1.08195(17) 0.30426(11) 0.0312 1.0000 Uani .
C7 C 0.22139(8) 1.0414(2) 0.36744(13) 0.0210 1.0000 Uani .
C8 C 0.21852(7) 0.8980(2) 0.41559(14) 0.0213 1.0000 Uani .
C9 C 0.17779(7) 0.8830(2) 0.47659(12) 0.0170 1.0000 Uani .
C10 C 0.17637(6) 0.7251(2) 0.52899(12) 0.0160 1.0000 Uani .
C11 C 0.19229(7) 0.5623(2) 0.48806(13) 0.0184 1.0000 Uani .
C12 C 0.23181(7) 0.4546(2) 0.53570(13) 0.0194 1.0000 Uani .
C13 C 0.27373(7) 0.5671(2) 0.57470(13) 0.0192 1.0000 Uani .
C14 C 0.25147(7) 0.7039(2) 0.63469(13) 0.0207 1.0000 Uani .
C15 C 0.19269(7) 0.7314(2) 0.62499(12) 0.0164 1.0000 Uani .
N16 N 0.16287(6) 0.59042(18) 0.66508(10) 0.0167 1.0000 Uani .
C17 C 0.12186(7) 0.52369(19) 0.60715(13) 0.0174 1.0000 Uani .
C18 C 0.13609(7) 0.5882(2) 0.51860(13) 0.0170 1.0000 Uani .
C19 C 0.09565(7) 0.5963(2) 0.45037(14) 0.0208 1.0000 Uani .
C20 C 0.04890(8) 0.5282(2) 0.45546(15) 0.0285 1.0000 Uani .
C21 C 0.09775(7) 1.0017(2) 0.54929(13) 0.0185 1.0000 Uani .
O22 O 0.08998(6) 0.89045(17) 0.59938(11) 0.0278 1.0000 Uani .
O23 O 0.06663(6) 1.13832(18) 0.54481(11) 0.0310 1.0000 Uani .
C24 C 0.02612(8) 1.1496(3) 0.60953(17) 0.0350 1.0000 Uani .
O25 O 0.31010(5) 0.46760(17) 0.62240(9) 0.0230 1.0000 Uani .
Si26 Si 0.372703(19) 0.44253(6) 0.60328(5) 0.0206 1.0000 Uani .
C27 C 0.39434(9) 0.5820(3) 0.51290(16) 0.0349 1.0000 Uani .
C28 C 0.40851(9) 0.5009(3) 0.70428(15) 0.0333 1.0000 Uani .
C29 C 0.38435(8) 0.2167(3) 0.57395(15) 0.0294 1.0000 Uani .
C30 C 0.34506(10) 0.1599(3) 0.50513(18) 0.0381 1.0000 Uani .
C31 C 0.43972(10) 0.1978(4) 0.5366(2) 0.0493 1.0000 Uani .
C32 C 0.37901(13) 0.1037(3) 0.65388(19) 0.0470 1.0000 Uani .
S33 S 0.150485(16) 0.58691(5) 0.76867(5) 0.0181 1.0000 Uani .
O34 O 0.19658(5) 0.63981(18) 0.81320(10) 0.0251 1.0000 Uani .
O35 O 0.12940(6) 0.42488(16) 0.78622(10) 0.0251 1.0000 Uani .
C36 C 0.10109(7) 0.7327(2) 0.79026(12) 0.0193 1.0000 Uani .
C37 C 0.11424(8) 0.8998(2) 0.80364(14) 0.0227 1.0000 Uani .
C38 C 0.07462(8) 1.0148(2) 0.81797(15) 0.0268 1.0000 Uani .
C39 C 0.02275(8) 0.9662(3) 0.82076(14) 0.0257 1.0000 Uani .
C40 C 0.01065(8) 0.7978(3) 0.80857(15) 0.0265 1.0000 Uani .
C41 C 0.04950(8) 0.6822(2) 0.79266(13) 0.0228 1.0000 Uani .
C42 C -0.01992(9) 1.0915(3) 0.83730(17) 0.0375 1.0000 Uani .
H21 H 0.1205 1.2474 0.4371 0.0237 1.0000 Uiso R
H51 H 0.2737 1.3230 0.3054 0.0440 1.0000 Uiso R
H52 H 0.2434 1.2625 0.2203 0.0433 1.0000 Uiso R
H81 H 0.2425 0.8092 0.4083 0.0266 1.0000 Uiso R
H111 H 0.1958 0.5569 0.4246 0.0205 1.0000 Uiso R
H121 H 0.2162 0.3888 0.5810 0.0226 1.0000 Uiso R
H122 H 0.2483 0.3790 0.4937 0.0234 1.0000 Uiso R
H131 H 0.2920 0.6196 0.5249 0.0226 1.0000 Uiso R
H141 H 0.2591 0.6744 0.6942 0.0240 1.0000 Uiso R
H142 H 0.2693 0.8079 0.6223 0.0252 1.0000 Uiso R
H151 H 0.1829 0.8357 0.6522 0.0200 1.0000 Uiso R
H171 H 0.0868 0.5593 0.6252 0.0214 1.0000 Uiso R
H172 H 0.1226 0.4036 0.6087 0.0215 1.0000 Uiso R
H191 H 0.1043 0.6524 0.3982 0.0254 1.0000 Uiso R
H201 H 0.0385 0.4704 0.5075 0.0336 1.0000 Uiso R
H202 H 0.0248 0.5367 0.4087 0.0338 1.0000 Uiso R
H241 H -0.0039 1.2089 0.5864 0.0536 1.0000 Uiso R
H242 H 0.0383 1.2115 0.6600 0.0535 1.0000 Uiso R
H243 H 0.0143 1.0409 0.6298 0.0526 1.0000 Uiso R
H271 H 0.4320 0.5794 0.5080 0.0517 1.0000 Uiso R
H272 H 0.3836 0.6964 0.5257 0.0521 1.0000 Uiso R
H273 H 0.3798 0.5476 0.4573 0.0519 1.0000 Uiso R
H281 H 0.4452 0.4796 0.6988 0.0493 1.0000 Uiso R
H282 H 0.4029 0.6177 0.7153 0.0499 1.0000 Uiso R
H283 H 0.3949 0.4385 0.7521 0.0492 1.0000 Uiso R
H301 H 0.3531 0.0490 0.4838 0.0567 1.0000 Uiso R
H302 H 0.3460 0.2357 0.4559 0.0569 1.0000 Uiso R
H303 H 0.3099 0.1587 0.5291 0.0565 1.0000 Uiso R
H311 H 0.4462 0.0797 0.5213 0.0730 1.0000 Uiso R
H312 H 0.4645 0.2304 0.5819 0.0733 1.0000 Uiso R
H313 H 0.4444 0.2688 0.4849 0.0742 1.0000 Uiso R
H321 H 0.3851 -0.0122 0.6398 0.0705 1.0000 Uiso R
H322 H 0.4028 0.1364 0.6998 0.0699 1.0000 Uiso R
H323 H 0.3440 0.1091 0.6768 0.0693 1.0000 Uiso R
H371 H 0.1496 0.9277 0.8026 0.0272 1.0000 Uiso R
H381 H 0.0831 1.1305 0.8254 0.0313 1.0000 Uiso R
H401 H -0.0244 0.7639 0.8113 0.0313 1.0000 Uiso R
H411 H 0.0417 0.5697 0.7833 0.0274 1.0000 Uiso R
H421 H -0.0522 1.0578 0.8127 0.0568 1.0000 Uiso R
H422 H -0.0240 1.1095 0.8984 0.0563 1.0000 Uiso R
H423 H -0.0100 1.1963 0.8108 0.0575 1.0000 Uiso R

loop_
_atom_site_aniso_label
_atom_site_aniso_U_11
_atom_site_aniso_U_22
_atom_site_aniso_U_33
_atom_site_aniso_U_23
_atom_site_aniso_U_13
_atom_site_aniso_U_12
C1 0.0215(8) 0.0121(8) 0.0176(9) -0.0003(7) -0.0003(7) -0.0002(7)
C2 0.0263(9) 0.0143(8) 0.0186(9) 0.0014(7) -0.0007(7) 0.0013(7)
C3 0.0285(9) 0.0141(8) 0.0166(9) 0.0046(7) -0.0020(7) -0.0021(7)
O4 0.0396(8) 0.0180(6) 0.0269(8) 0.0104(6) 0.0053(6) -0.0013(6)
C5 0.0348(10) 0.0291(10) 0.0434(14) 0.0171(10) 0.0090(10) -0.0018(9)
O6 0.0343(8) 0.0266(7) 0.0327(9) 0.0125(6) 0.0135(7) 0.0012(6)
C7 0.0238(9) 0.0205(9) 0.0186(10) 0.0043(7) 0.0038(7) -0.0024(7)
C8 0.0246(9) 0.0180(9) 0.0213(9) 0.0038(7) 0.0036(7) 0.0033(7)
C9 0.0218(9) 0.0129(8) 0.0162(9) 0.0015(6) -0.0018(7) 0.0007(6)
C10 0.0183(8) 0.0130(8) 0.0167(9) 0.0015(7) 0.0004(7) 0.0009(6)
C11 0.0243(9) 0.0150(8) 0.0160(9) 0.0015(6) -0.0026(7) 0.0032(7)
C12 0.0228(8) 0.0150(8) 0.0204(9) 0.0003(7) -0.0011(7) 0.0057(7)
C13 0.0184(8) 0.0201(8) 0.0191(9) 0.0061(7) -0.0003(7) 0.0050(7)
C14 0.0207(9) 0.0202(8) 0.0211(9) -0.0015(7) -0.0021(7) -0.0021(7)
C15 0.0207(8) 0.0099(7) 0.0185(9) -0.0006(6) 0.0008(7) -0.0005(6)
N16 0.0198(7) 0.0142(7) 0.0160(8) 0.0018(5) -0.0016(6) -0.0009(6)
C17 0.0217(8) 0.0122(7) 0.0182(9) 0.0007(7) -0.0024(7) -0.0020(6)
C18 0.0226(9) 0.0122(7) 0.0161(9) 0.0012(6) -0.0023(7) 0.0008(6)
C19 0.0269(9) 0.0165(8) 0.0189(9) 0.0004(7) -0.0048(8) 0.0052(7)
C20 0.0301(10) 0.0235(9) 0.0317(12) 0.0034(8) -0.0134(9) 0.0005(8)
C21 0.0206(8) 0.0145(8) 0.0205(9) 0.0000(7) -0.0016(7) 0.0029(6)
O22 0.0339(7) 0.0205(6) 0.0291(8) 0.0098(6) 0.0097(6) 0.0079(5)
O23 0.0325(8) 0.0213(7) 0.0391(9) 0.0113(6) 0.0136(7) 0.0128(6)
C24 0.0311(11) 0.0291(10) 0.0448(14) 0.0071(10) 0.0166(10) 0.0100(8)
O25 0.0236(6) 0.0251(6) 0.0204(7) 0.0080(5) -0.0008(5) 0.0052(5)
Si26 0.0199(2) 0.0244(2) 0.0175(3) 0.0010(2) -0.00254(19) 0.00336(18)
C27 0.0261(10) 0.0473(13) 0.0313(13) 0.0069(10) 0.0001(9) -0.0027(9)
C28 0.0360(12) 0.0363(11) 0.0277(12) -0.0004(9) -0.0105(9) 0.0027(9)
C29 0.0312(11) 0.0304(10) 0.0265(11) -0.0068(8) -0.0038(9) 0.0113(8)
C30 0.0414(13) 0.0351(12) 0.0377(13) -0.0151(10) -0.0065(10) 0.0098(10)
C31 0.0336(12) 0.0535(16) 0.0607(18) -0.0150(14) 0.0013(12) 0.0143(11)
C32 0.0730(19) 0.0283(11) 0.0396(15) -0.0012(10) -0.0074(13) 0.0115(12)
S33 0.0226(2) 0.01660(18) 0.0150(2) 0.00295(16) -0.00037(17) 0.00253(15)
O34 0.0268(7) 0.0311(7) 0.0174(7) 0.0001(6) -0.0046(5) 0.0040(6)
O35 0.0348(7) 0.0177(6) 0.0228(8) 0.0064(5) 0.0041(6) 0.0006(5)
C36 0.0261(9) 0.0190(8) 0.0129(9) 0.0003(6) -0.0002(7) 0.0025(7)
C37 0.0243(9) 0.0217(9) 0.0221(10) -0.0041(7) -0.0004(8) -0.0016(7)
C38 0.0356(11) 0.0195(9) 0.0252(10) -0.0079(8) -0.0014(9) 0.0028(8)
C39 0.0314(10) 0.0267(10) 0.0191(10) -0.0054(8) -0.0008(8) 0.0083(8)
C40 0.0227(9) 0.0286(10) 0.0281(10) -0.0032(8) 0.0013(8) 0.0001(8)
C41 0.0273(9) 0.0186(8) 0.0226(11) 0.0000(7) -0.0005(7) -0.0013(7)
C42 0.0348(12) 0.0345(12) 0.0432(14) -0.0134(10) 0.0006(10) 0.0119(9)

loop_
_atom_type_symbol
_atom_type_scat_dispersion_real
_atom_type_scat_dispersion_imag
_atom_type_scat_Cromer_Mann_a1
_atom_type_scat_Cromer_Mann_b1
_atom_type_scat_Cromer_Mann_a2
_atom_type_scat_Cromer_Mann_b2
_atom_type_scat_Cromer_Mann_a3
_atom_type_scat_Cromer_Mann_b3
_atom_type_scat_Cromer_Mann_a4
_atom_type_scat_Cromer_Mann_b4
_atom_type_scat_Cromer_Mann_c
_atom_type_scat_source
C 0.0181 0.0091 2.3100 20.8439 1.0200 10.2075 1.5886 0.5687 0.8650 51.6512 0.2156 'International Tables Vol C 4.2.6.8 and 6.1.1.4'
H 0.0000 0.0000 0.4930 10.5109 0.3229 26.1257 0.1402 3.1424 0.0408 57.7998 0.0030 'International Tables Vol C 4.2.6.8 and 6.1.1.4'
N 0.0311 0.0180 12.2126 0.0057 3.1322 9.8933 2.0125 28.9975 1.1663 0.5826 -11.5290 'International Tables Vol C 4.2.6.8 and 6.1.1.4'
O 0.0492 0.0322 3.0485 13.2771 2.2868 5.7011 1.5463 0.3239 0.8670 32.9089 0.2508 'International Tables Vol C 4.2.6.8 and 6.1.1.4'
S 0.3331 0.5567 6.9053 1.4679 5.2034 22.2151 1.4379 0.2536 1.5863 56.1720 0.8669 'International Tables Vol C 4.2.6.8 and 6.1.1.4'
Si 0.2541 0.3302 6.2915 2.4386 3.0353 32.3337 1.9891 0.6785 1.5410 81.6937 1.1407 'International Tables Vol C 4.2.6.8 and 6.1.1.4'

loop_
_geom_angle_atom_site_label_1
_geom_angle_atom_site_label_2
_geom_angle_atom_site_label_3
_geom_angle
_geom_angle_publ_flag
C2 C1 C9 120.49(17) yes
C2 C1 C21 118.29(16) yes
C9 C1 C21 121.22(16) yes
C1 C2 C3 117.95(16) yes
C1 C2 H21 122.9 no
C3 C2 H21 119.2 no
C2 C3 O4 128.35(17) yes
C2 C3 C7 121.56(17) yes
O4 C3 C7 110.09(17) yes
C3 O4 C5 105.16(15) yes
O4 C5 O6 108.04(16) yes
O4 C5 H51 111.6 no
O6 C5 H51 109.1 no
O4 C5 H52 108.5 no
O6 C5 H52 108.7 no
H51 C5 H52 110.9 no
C5 O6 C7 105.24(16) yes
C3 C7 O6 109.61(16) yes
C3 C7 C8 122.11(18) yes
O6 C7 C8 128.25(18) yes
C7 C8 C9 118.09(17) yes
C7 C8 H81 122.1 no
C9 C8 H81 119.8 no
C1 C9 C8 119.79(16) yes
C1 C9 C10 123.68(16) yes
C8 C9 C10 116.53(15) yes
C9 C10 C11 120.04(16) yes
C9 C10 C15 118.79(15) yes
C11 C10 C15 110.85(14) yes
C9 C10 C18 124.80(15) yes
C11 C10 C18 60.89(12) yes
C15 C10 C18 108.13(14) yes
C10 C11 C12 118.18(16) yes
C10 C11 C18 59.90(11) yes
C12 C11 C18 123.93(16) yes
C10 C11 H111 118.6 no
C12 C11 H111 113.1 no
C18 C11 H111 113.5 no
C11 C12 C13 108.92(14) yes
C11 C12 H121 112.4 no
C13 C12 H121 109.6 no
C11 C12 H122 108.8 no
C13 C12 H122 108.6 no
H121 C12 H122 108.4 no
C12 C13 C14 113.18(15) yes
C12 C13 O25 109.39(14) yes
C14 C13 O25 109.40(16) yes
C12 C13 H131 106.3 no
C14 C13 H131 109.6 no
O25 C13 H131 108.9 no
C13 C14 C15 114.12(15) yes
C13 C14 H141 108.4 no
C15 C14 H141 109.1 no
C13 C14 H142 108.6 no
C15 C14 H142 108.8 no
H141 C14 H142 107.5 no
C10 C15 C14 110.97(15) yes
C10 C15 N16 103.38(13) yes
C14 C15 N16 110.80(14) yes
C10 C15 H151 111.9 no
C14 C15 H151 109.8 no
N16 C15 H151 109.9 no
C15 N16 C17 112.90(14) yes
C15 N16 S33 121.10(12) yes
C17 N16 S33 116.40(12) yes
N16 C17 C18 104.36(14) yes
N16 C17 H171 112.1 no
C18 C17 H171 112.2 no
N16 C17 H172 109.4 no
C18 C17 H172 111.2 no
H171 C17 H172 107.6 no
C11 C18 C10 59.20(11) yes
C11 C18 C17 117.42(15) yes
C10 C18 C17 108.65(15) yes
C11 C18 C19 116.79(17) yes
C10 C18 C19 121.47(15) yes
C17 C18 C19 119.20(16) yes
C18 C19 C20 125.34(19) yes
C18 C19 H191 117.2 no
C20 C19 H191 117.4 no
C19 C20 H201 120.0 no
C19 C20 H202 121.1 no
H201 C20 H202 118.9 no
C1 C21 O22 126.60(16) yes
C1 C21 O23 110.95(15) yes
O22 C21 O23 122.45(17) yes
C21 O23 C24 116.12(15) yes
O23 C24 H241 110.5 no
O23 C24 H242 110.5 no
H241 C24 H242 107.3 no
O23 C24 H243 112.8 no
H241 C24 H243 107.9 no
H242 C24 H243 107.6 no
C13 O25 Si26 127.87(12) yes
O25 Si26 C27 110.49(9) yes
O25 Si26 C28 107.58(10) yes
C27 Si26 C28 108.82(11) yes
O25 Si26 C29 108.31(9) yes
C27 Si26 C29 110.43(11) yes
C28 Si26 C29 111.17(10) yes
Si26 C27 H271 109.9 no
Si26 C27 H272 109.2 no
H271 C27 H272 108.4 no
Si26 C27 H273 111.7 no
H271 C27 H273 108.0 no
H272 C27 H273 109.6 no
Si26 C28 H281 111.5 no
Si26 C28 H282 108.5 no
H281 C28 H282 109.5 no
Si26 C28 H283 109.2 no
H281 C28 H283 109.5 no
H282 C28 H283 108.6 no
Si26 C29 C30 110.22(15) yes
Si26 C29 C31 109.22(17) yes
C30 C29 C31 108.7(2) yes
Si26 C29 C32 111.16(16) yes
C30 C29 C32 108.6(2) yes
C31 C29 C32 108.9(2) yes
C29 C30 H301 111.5 no
C29 C30 H302 109.6 no
H301 C30 H302 107.8 no
C29 C30 H303 110.6 no
H301 C30 H303 108.4 no
H302 C30 H303 108.9 no
C29 C31 H311 109.7 no
C29 C31 H312 108.0 no
H311 C31 H312 108.4 no
C29 C31 H313 110.9 no
H311 C31 H313 109.9 no
H312 C31 H313 109.9 no
C29 C32 H321 112.0 no
C29 C32 H322 111.6 no
H321 C32 H322 108.7 no
C29 C32 H323 110.4 no
H321 C32 H323 106.0 no
H322 C32 H323 107.9 no
N16 S33 O34 107.57(8) yes
N16 S33 O35 105.92(8) yes
O34 S33 O35 119.40(9) yes
N16 S33 C36 108.37(8) yes
O34 S33 C36 108.02(9) yes
O35 S33 C36 107.16(9) yes
S33 C36 C37 119.46(14) yes
S33 C36 C41 120.04(14) yes
C37 C36 C41 120.49(18) yes
C36 C37 C38 118.85(18) yes
C36 C37 H371 117.5 no
C38 C37 H371 123.7 no
C37 C38 C39 121.37(18) yes
C37 C38 H381 119.5 no
C39 C38 H381 119.1 no
C38 C39 C40 118.71(18) yes
C38 C39 C42 121.00(19) yes
C40 C39 C42 120.3(2) yes
C39 C40 C41 120.69(18) yes
C39 C40 H401 119.0 no
C41 C40 H401 120.3 no
C36 C41 C40 119.87(18) yes
C36 C41 H411 118.8 no
C40 C41 H411 121.3 no
C39 C42 H421 112.2 no
C39 C42 H422 110.3 no
H421 C42 H422 109.7 no
C39 C42 H423 108.4 no
H421 C42 H423 108.0 no
H422 C42 H423 108.2 no

loop_
_geom_bond_atom_site_label_1
_geom_bond_atom_site_label_2
_geom_bond_distance
_geom_bond_publ_flag
C1 C2 1.415(2) yes
C1 C9 1.413(2) yes
C1 C21 1.486(3) yes
C2 C3 1.367(3) yes
C2 H21 0.950 no
C3 O4 1.370(2) yes
C3 C7 1.388(3) yes
O4 C5 1.427(3) yes
C5 O6 1.436(2) yes
C5 H51 0.976 no
C5 H52 0.964 no
O6 C7 1.368(2) yes
C7 C8 1.370(3) yes
C8 C9 1.410(3) yes
C8 H81 0.949 no
C9 C10 1.502(2) yes
C10 C11 1.506(2) yes
C10 C15 1.536(2) yes
C10 C18 1.517(2) yes
C11 C12 1.521(2) yes
C11 C18 1.532(3) yes
C11 H111 0.981 no
C12 C13 1.528(3) yes
C12 H121 0.962 no
C12 H122 0.982 no
C13 C14 1.544(3) yes
C13 O25 1.431(2) yes
C13 H131 0.991 no
C14 C15 1.533(2) yes
C14 H141 0.965 no
C14 H142 0.970 no
C15 N16 1.498(2) yes
C15 H151 0.969 no
N16 C17 1.480(2) yes
N16 S33 1.6248(16) yes
C17 C18 1.502(3) yes
C17 H171 0.984 no
C17 H172 0.964 no
C18 C19 1.478(3) yes
C19 C20 1.321(3) yes
C19 H191 0.947 no
C20 H201 0.962 no
C20 H202 0.952 no
C21 O22 1.196(2) yes
C21 O23 1.358(2) yes
O23 C24 1.443(2) yes
C24 H241 0.974 no
C24 H242 0.973 no
C24 H243 0.974 no
O25 Si26 1.6469(14) yes
Si26 C27 1.869(2) yes
Si26 C28 1.865(2) yes
Si26 C29 1.890(2) yes
C27 H271 0.969 no
C27 H272 0.979 no
C27 H273 0.973 no
C28 H281 0.963 no
C28 H282 0.963 no
C28 H283 0.956 no
C29 C30 1.532(3) yes
C29 C31 1.541(3) yes
C29 C32 1.533(4) yes
C30 H301 0.970 no
C30 H302 0.971 no
C30 H303 0.975 no
C31 H311 0.991 no
C31 H312 0.980 no
C31 H313 0.985 no
C32 H321 0.968 no
C32 H322 0.970 no
C32 H323 0.967 no
S33 O34 1.4320(15) yes
S33 O35 1.4338(14) yes
S33 C36 1.7571(19) yes
C36 C37 1.397(3) yes
C36 C41 1.386(3) yes
C37 C38 1.391(3) yes
C37 H371 0.936 no
C38 C39 1.389(3) yes
C38 H381 0.961 no
C39 C40 1.399(3) yes
C39 C42 1.509(3) yes
C40 C41 1.384(3) yes
C40 H401 0.942 no
C41 H411 0.935 no
C42 H421 0.951 no
C42 H422 0.956 no
C42 H423 0.969 no

loop_
_geom_contact_atom_site_label_1
_geom_contact_atom_site_label_2
_geom_contact_distance
_geom_contact_site_symmetry_2
_geom_contact_publ_flag
O4 O6 2.317(2) . no
O4 C11 3.364(2) 1_565 no
O22 C17 3.056(2) . no
O22 C18 2.971(2) . no
O22 C19 3.293(2) . no
O22 C36 3.209(2) . no
O22 N16 3.212(2) . no
O22 C10 2.803(2) . no
O22 C15 2.957(2) . no
O22 C37 3.203(3) . no
O25 C5 3.333(3) 2_545 no
O34 C14 3.129(2) . no
O34 C8 3.395(2) 2_555 no
N16 O22 3.212(2) . no
N16 C12 2.878(2) . no
C1 C19 3.583(2) . no
C2 C11 3.559(2) 1_565 no
C3 C11 3.598(2) 1_565 no
C3 C12 3.563(3) 1_565 no
C5 O25 3.333(3) 2_564 no
C8 O34 3.395(2) 2_554 no
C10 O22 2.803(2) . no
C11 C2 3.559(2) 1_545 no
C11 C3 3.598(2) 1_545 no
C11 O4 3.364(2) 1_545 no
C12 C3 3.563(3) 1_545 no
C12 N16 2.878(2) . no
C14 O34 3.129(2) . no
C15 C21 3.465(2) . no
C15 O22 2.957(2) . no
C17 O22 3.056(2) . no
C18 C21 3.492(2) . no
C18 O22 2.971(2) . no
C19 C21 3.591(2) . no
C19 O22 3.293(2) . no
C19 C1 3.583(2) . no
C21 C18 3.492(2) . no
C21 C15 3.465(2) . no
C21 C19 3.591(2) . no
C24 C39 3.567(3) . no
C36 O22 3.209(2) . no
C37 O22 3.203(3) . no
C39 C24 3.567(3) . no

loop_
_geom_torsion_atom_site_label_1
_geom_torsion_atom_site_label_2
_geom_torsion_atom_site_label_3
_geom_torsion_atom_site_label_4
_geom_torsion
_geom_torsion_publ_flag
O35 S33 N16 C17 45.34(14) no
C36 S33 N16 C17 -69.37(13) no
N16 S33 C36 C41 94.23(17) no
O34 S33 N16 C15 -42.13(15) no
O35 S33 N16 C15 -170.87(13) no
C36 S33 N16 C15 74.42(15) no
O34 S33 N16 C17 174.08(12) no
O35 S33 C36 C37 161.28(16) no
N16 S33 C36 C37 -84.83(17) no
O34 S33 C36 C41 -149.51(16) no
O35 S33 C36 C41 -19.66(19) no
O34 S33 C36 C37 31.44(19) no
O25 Si26 C29 C30 48.35(18) no
C27 Si26 C29 C30 -72.76(18) no
C27 Si26 O25 C13 5.58(18) no
C28 Si26 O25 C13 124.24(16) no
C29 Si26 O25 C13 -115.50(16) no
O25 Si26 C29 C32 -72.13(19) no
C27 Si26 C29 C32 166.76(18) no
C28 Si26 C29 C32 45.9(2) no
C28 Si26 C29 C30 166.35(16) no
O25 Si26 C29 C31 167.74(16) no
C27 Si26 C29 C31 46.6(2) no
C28 Si26 C29 C31 -74.26(19) no
C5 O4 C3 C7 -7.9(2) no
C3 O4 C5 O6 13.1(2) no
C5 O4 C3 C2 173.1(2) no
C5 O6 C7 C8 -173.3(2) no
C7 O6 C5 O4 -13.4(2) no
C5 O6 C7 C3 8.6(2) no
C24 O23 C21 O22 5.5(3) no
C24 O23 C21 C1 -174.00(16) no
Si26 O25 C13 C12 117.36(15) no
Si26 O25 C13 C14 -118.16(15) no
C17 N16 C15 C10 -12.49(18) no
C17 N16 C15 C14 -131.39(15) no
S33 N16 C15 C10 -157.43(12) no
S33 N16 C17 C18 163.58(11) no
S33 N16 C15 C14 83.67(17) no
C15 N16 C17 C18 16.89(18) no
C9 C1 C21 O22 2.3(3) no
C2 C1 C21 O23 1.9(2) no
C2 C1 C9 C10 -179.97(18) no
C2 C1 C9 C8 0.0(3) no
C9 C1 C21 O23 -178.21(16) no
C9 C1 C2 C3 -0.7(3) no
C2 C1 C21 O22 -177.59(19) no
C21 C1 C9 C8 -179.90(17) no
C21 C1 C2 C3 179.19(17) no
C21 C1 C9 C10 0.1(3) no
C1 C2 C3 C7 0.6(3) no
C1 C2 C3 O4 179.45(18) no
C2 C3 C7 C8 0.3(3) no
O4 C3 C7 C8 -178.76(18) no
C2 C3 C7 O6 178.56(18) no
O4 C3 C7 O6 -0.5(2) no
C3 C7 C8 C9 -1.0(3) no
O6 C7 C8 C9 -178.93(19) no
C7 C8 C9 C10 -179.18(17) no
C7 C8 C9 C1 0.9(3) no
C1 C9 C10 C15 -73.8(2) no
C8 C9 C10 C11 -35.7(2) no
C1 C9 C10 C11 144.28(17) no
C8 C9 C10 C18 -109.3(2) no
C8 C9 C10 C15 106.22(19) no
C1 C9 C10 C18 70.7(2) no
C15 C10 C11 C12 -15.2(2) no
C18 C10 C15 C14 121.70(14) no
C9 C10 C18 C17 -140.52(17) no
C9 C10 C18 C19 3.6(3) no
C9 C10 C18 C11 108.10(19) no
C9 C10 C11 C18 -115.62(18) no
C18 C10 C15 N16 2.92(17) no
C15 C10 C18 C11 -104.28(15) no
C15 C10 C18 C17 7.10(18) no
C15 C10 C11 C18 99.73(16) no
C18 C10 C11 C12 -114.92(18) no
C9 C10 C15 N16 152.80(14) no
C9 C10 C15 C14 -88.42(17) no
C9 C10 C11 C12 129.46(17) no
C11 C10 C15 C14 56.72(17) no
C11 C10 C18 C19 -104.5(2) no
C11 C10 C18 C17 111.38(16) no
C15 C10 C18 C19 151.25(16) no
C11 C10 C15 N16 -62.06(17) no
C12 C11 C18 C17 9.2(2) no
C12 C11 C18 C19 -142.10(17) no
C10 C11 C12 C13 -40.1(2) no
C12 C11 C18 C10 105.55(19) no
C18 C11 C12 C13 -111.12(18) no
C10 C11 C18 C17 -96.33(17) no
C10 C11 C18 C19 112.35(17) no
C11 C12 C13 O25 177.90(15) no
C11 C12 C13 C14 55.7(2) no
C12 C13 C14 C15 -15.5(2) no
O25 C13 C14 C15 -137.76(15) no
C13 C14 C15 C10 -40.99(19) no
C13 C14 C15 N16 73.22(19) no
N16 C17 C18 C11 50.13(18) no
N16 C17 C18 C19 -159.26(14) no
N16 C17 C18 C10 -14.17(17) no
C17 C18 C19 C20 -10.8(3) no
C10 C18 C19 C20 -151.35(18) no
C11 C18 C19 C20 139.96(18) no
S33 C36 C37 C38 178.01(16) no
C41 C36 C37 C38 -1.0(3) no
S33 C36 C41 C40 -179.16(16) no
C37 C36 C41 C40 -0.1(3) no
C36 C37 C38 C39 1.2(3) no
C37 C38 C39 C40 -0.2(3) no
C37 C38 C39 C42 179.3(2) no
C38 C39 C40 C41 -1.0(3) no
C42 C39 C40 C41 179.5(2) no
C39 C40 C41 C36 1.2(3) no
